data_1554527
loop_
_publ_author_name
'Ma, Qiaoning'
'Yang, Xiaodi'
'Lei, Xinsheng'
'Lin, Guo-Qiang'

_publ_section_title
;
 A highly enantioselective synthetic method towards the \a2c-adrenoceptor
 antagonist ORM-10921
;
_journal_issue 6
_journal_name_full 'Organic Chemistry Frontiers'
_journal_page_first 773
_journal_paper_doi 10.1039/C8QO01166D
_journal_volume 6
_journal_year 2019
_chemical_formula_sum 'C32 H34 Br0 Cl N O4'
_chemical_formula_weight 532.05
_space_group_crystal_system orthorhombic
_space_group_IT_number 19
_space_group_name_Hall 'P 2ac 2ab'
_space_group_name_H-M_alt 'P 21 21 21'
_atom_sites_solution_hydrogens geom
_audit_creation_method SHELXL-2016/6
_audit_update_record
;
2018-09-17 deposited with the CCDC.
2019-01-30 downloaded from the CCDC.
;
_cell_angle_alpha 90
_cell_angle_beta 90
_cell_angle_gamma 90
_cell_formula_units_Z 4
_cell_length_a 6.1903(12)
_cell_length_b 13.744(3)
_cell_length_c 32.103(6)
_cell_measurement_temperature 294(2)
_cell_volume 2731.3(9)
_computing_structure_refinement 'SHELXL-2016/6 (Sheldrick, 2016)'
_computing_structure_solution 'SHELXT 2014/5 (Sheldrick, 2014)'
_diffrn_ambient_temperature 294(2)
_diffrn_measured_fraction_theta_full 0.986
_diffrn_measured_fraction_theta_max 0.981
_diffrn_radiation_type CuK\a
_diffrn_radiation_wavelength 1.54178
_diffrn_reflns_av_R_equivalents 0.0406
_diffrn_reflns_av_unetI/netI 0.0465
_diffrn_reflns_Laue_measured_fraction_full 0.986
_diffrn_reflns_Laue_measured_fraction_max 0.981
_diffrn_reflns_limit_h_max 7
_diffrn_reflns_limit_h_min -7
_diffrn_reflns_limit_k_max 16
_diffrn_reflns_limit_k_min -15
_diffrn_reflns_limit_l_max 38
_diffrn_reflns_limit_l_min -39
_diffrn_reflns_number 17920
_diffrn_reflns_point_group_measured_fraction_full 0.973
_diffrn_reflns_point_group_measured_fraction_max 0.963
_diffrn_reflns_theta_full 67.679
_diffrn_reflns_theta_max 70.409
_diffrn_reflns_theta_min 3.498
_exptl_absorpt_coefficient_mu 1.542
_exptl_crystal_density_diffrn 1.294
_exptl_crystal_F_000 1128
_refine_diff_density_max 0.265
_refine_diff_density_min -0.231
_refine_diff_density_rms 0.054
_refine_ls_abs_structure_details
;
 Flack x determined using 1954 quotients [(I+)-(I-)]/[(I+)+(I-)]
 (Parsons, Flack and Wagner, Acta Cryst. B69 (2013) 249-259).
;
_refine_ls_abs_structure_Flack 0.046(6)
_refine_ls_extinction_method none
_refine_ls_goodness_of_fit_ref 1.062
_refine_ls_hydrogen_treatment constr
_refine_ls_matrix_type full
_refine_ls_number_parameters 345
_refine_ls_number_reflns 5047
_refine_ls_number_restraints 0
_refine_ls_restrained_S_all 1.062
_refine_ls_R_factor_all 0.0353
_refine_ls_R_factor_gt 0.0340
_refine_ls_shift/su_max 0.031
_refine_ls_shift/su_mean 0.004
_refine_ls_structure_factor_coef Fsqd
_refine_ls_weighting_details 'w=1/[\s^2^(Fo^2^)+(0.0453P)^2^+0.4600P] where P=(Fo^2^+2Fc^2^)/3'
_refine_ls_weighting_scheme calc
_refine_ls_wR_factor_gt 0.0874
_refine_ls_wR_factor_ref 0.0887
_reflns_Friedel_coverage 0.699
_reflns_Friedel_fraction_full 0.954
_reflns_Friedel_fraction_max 0.939
_reflns_number_gt 4857
_reflns_number_total 5047
_reflns_threshold_expression 'I > 2\s(I)'
_cod_data_source_file c8qo01166d2.cif
_cod_data_source_block cu_20180907MQN_15_86_0m
_cod_original_cell_volume 2731.4(9)
_cod_database_code 1554527
_shelx_shelxl_version_number 2016/6
_shelx_space_group_comment
;
The symmetry employed for this shelxl refinement is uniquely defined
by the following loop, which should always be used as a source of
symmetry information in preference to the above space-group names.
They are only intended as comments.
;

loop_
_space_group_symop_operation_xyz
'x, y, z'
'x+1/2, -y+1/2, -z'
'-x, y+1/2, -z+1/2'
'-x+1/2, -y, z+1/2'

loop_
_atom_site_label
_atom_site_type_symbol
_atom_site_fract_x
_atom_site_fract_y
_atom_site_fract_z
_atom_site_U_iso_or_equiv
_atom_site_adp_type
_atom_site_occupancy
_atom_site_site_symmetry_order
_atom_site_calc_flag
_atom_site_refinement_flags_posn
_atom_site_refinement_flags_adp
O1 O 0.7811(3) 0.31061(12) 0.46061(5) 0.0266(4) Uani 1 1 d . .
C1 C 0.6104(6) 0.6441(2) 0.51254(9) 0.0406(7) Uani 1 1 d . .
H1 H 0.552440 0.705779 0.516769 0.049 Uiso 1 1 calc R U
O2 O 0.8608(3) 0.15714(11) 0.29916(5) 0.0276(4) Uani 1 1 d . .
C2 C 0.8055(6) 0.6192(2) 0.53040(9) 0.0400(7) Uani 1 1 d . .
H2 H 0.878910 0.664288 0.546702 0.048 Uiso 1 1 calc R U
C14 C 0.9378(5) 0.08260(19) 0.27256(9) 0.0384(7) Uani 1 1 d . .
H14A H 1.084149 0.096480 0.264656 0.058 Uiso 1 1 calc R U
H14B H 0.848955 0.079435 0.248085 0.058 Uiso 1 1 calc R U
H14C H 0.932480 0.021367 0.286907 0.058 Uiso 1 1 calc R U
O3 O 0.4949(3) 0.23130(12) 0.23312(5) 0.0257(4) Uani 1 1 d . .
C3 C 0.8927(5) 0.52787(19) 0.52430(8) 0.0326(6) Uani 1 1 d . .
H3 H 1.024107 0.511959 0.536586 0.039 Uiso 1 1 calc R U
C15 C 0.4764(4) 0.29829(15) 0.31297(7) 0.0188(4) Uani 1 1 d . .
H15 H 0.353252 0.272075 0.297417 0.023 Uiso 1 1 calc R U
N5 N 0.6322(3) 0.33458(12) 0.28182(6) 0.0183(4) Uani 1 1 d . .
C4 C 0.7853(4) 0.45915(17) 0.49984(7) 0.0262(5) Uani 1 1 d . .
O4 O 0.2206(3) 0.37896(10) 0.36160(5) 0.0211(3) Uani 1 1 d . .
C5 C 0.5887(4) 0.48450(19) 0.48194(8) 0.0310(5) Uani 1 1 d . .
H5 H 0.514760 0.439602 0.465616 0.037 Uiso 1 1 calc R U
C16 C 0.3969(4) 0.38714(15) 0.33530(7) 0.0189(4) Uani 1 1 d . .
C6 C 0.5018(5) 0.5769(2) 0.48833(9) 0.0386(6) Uani 1 1 d . .
H6 H 0.370258 0.593322 0.476246 0.046 Uiso 1 1 calc R U
Cl6 Cl 1.23082(11) 0.39998(4) 0.10377(2) 0.03473(17) Uani 1 1 d . .
C13 C 0.6575(4) 0.13162(15) 0.31623(7) 0.0227(5) Uani 1 1 d . .
H13A H 0.674387 0.074436 0.333635 0.027 Uiso 1 1 calc R U
H13B H 0.559150 0.115180 0.293784 0.027 Uiso 1 1 calc R U
C7 C 0.8898(4) 0.36177(18) 0.49259(8) 0.0295(5) Uani 1 1 d . .
H7A H 1.039880 0.371037 0.484846 0.035 Uiso 1 1 calc R U
H7B H 0.885894 0.323997 0.518104 0.035 Uiso 1 1 calc R U
C18 C 0.6577(4) 0.50627(15) 0.30513(7) 0.0246(5) Uani 1 1 d . .
H18A H 0.752306 0.550612 0.319953 0.029 Uiso 1 1 calc R U
H18B H 0.607451 0.538401 0.280032 0.029 Uiso 1 1 calc R U
C29 C 0.8505(4) 0.41222(16) 0.14522(7) 0.0257(5) Uani 1 1 d . .
H29 H 0.803849 0.451828 0.123526 0.031 Uiso 1 1 calc R U
C26 C 0.6243(4) 0.29544(15) 0.24300(7) 0.0200(4) Uani 1 1 d . .
C17 C 0.4688(4) 0.47932(15) 0.33212(7) 0.0217(4) Uani 1 1 d . .
C8 C 0.9074(4) 0.23237(17) 0.44444(7) 0.0263(5) Uani 1 1 d . .
H8A H 0.940598 0.186350 0.466430 0.032 Uiso 1 1 calc R U
H8B H 1.042250 0.257067 0.433248 0.032 Uiso 1 1 calc R U
C12 C 0.5594(4) 0.21417(14) 0.34225(7) 0.0196(5) Uani 1 1 d . .
C11 C 0.7187(4) 0.25292(14) 0.37509(6) 0.0207(4) Uani 1 1 d . .
H11A H 0.850591 0.272081 0.360966 0.025 Uiso 1 1 calc R U
H11B H 0.657129 0.311025 0.387456 0.025 Uiso 1 1 calc R U
C22 C 0.0017(4) 0.59723(18) 0.41201(7) 0.0294(5) Uani 1 1 d . .
H22 H -0.107061 0.618980 0.429690 0.035 Uiso 1 1 calc R U
C31 C 1.1309(4) 0.31625(16) 0.17734(8) 0.0256(5) Uani 1 1 d . .
H31 H 1.270511 0.291233 0.176824 0.031 Uiso 1 1 calc R U
C21 C 0.0135(4) 0.49850(17) 0.40195(7) 0.0258(5) Uani 1 1 d . .
H21 H -0.084439 0.453293 0.412344 0.031 Uiso 1 1 calc R U
C32 C 0.9934(4) 0.29519(17) 0.21022(8) 0.0253(5) Uani 1 1 d . .
H32 H 1.042450 0.257090 0.232217 0.030 Uiso 1 1 calc R U
C9 C 0.7783(4) 0.18249(15) 0.41025(7) 0.0251(5) Uani 1 1 d . .
H9A H 0.647262 0.155456 0.422087 0.030 Uiso 1 1 calc R U
H9B H 0.862535 0.129213 0.398886 0.030 Uiso 1 1 calc R U
C20 C 0.1800(4) 0.47230(15) 0.37559(7) 0.0207(4) Uani 1 1 d . .
C19 C 0.7800(4) 0.41348(14) 0.29383(7) 0.0199(4) Uani 1 1 d . .
H19A H 0.877750 0.426934 0.270932 0.024 Uiso 1 1 calc R U
H19B H 0.865807 0.392803 0.317511 0.024 Uiso 1 1 calc R U
C28 C 0.7132(4) 0.38958(15) 0.17800(7) 0.0235(5) Uani 1 1 d . .
H28 H 0.573178 0.414109 0.178176 0.028 Uiso 1 1 calc R U
C27 C 0.7826(4) 0.33056(14) 0.21063(7) 0.0213(4) Uani 1 1 d . .
C10 C 0.3570(4) 0.17018(16) 0.36315(8) 0.0261(5) Uani 1 1 d . .
H10A H 0.395074 0.110340 0.376713 0.039 Uiso 1 1 calc R U
H10B H 0.248915 0.157734 0.342383 0.039 Uiso 1 1 calc R U
H10C H 0.301231 0.215136 0.383357 0.039 Uiso 1 1 calc R U
C25 C 0.3292(4) 0.53718(15) 0.35832(7) 0.0224(5) Uani 1 1 d . .
C24 C 0.3136(5) 0.63600(16) 0.36919(8) 0.0286(5) Uani 1 1 d . .
H24 H 0.410441 0.681464 0.358642 0.034 Uiso 1 1 calc R U
C30 C 1.0578(4) 0.37487(16) 0.14538(7) 0.0237(5) Uani 1 1 d . .
C23 C 0.1500(5) 0.66365(16) 0.39604(8) 0.0300(5) Uani 1 1 d . .
H23 H 0.138604 0.728730 0.403665 0.036 Uiso 1 1 calc R U

loop_
_atom_site_aniso_label
_atom_site_aniso_U_11
_atom_site_aniso_U_22
_atom_site_aniso_U_33
_atom_site_aniso_U_23
_atom_site_aniso_U_13
_atom_site_aniso_U_12
O1 0.0262(9) 0.0321(8) 0.0215(8) -0.0044(6) -0.0022(7) 0.0007(7)
C1 0.0518(18) 0.0364(13) 0.0337(14) -0.0019(11) 0.0053(14) 0.0114(13)
O2 0.0287(9) 0.0250(7) 0.0291(9) -0.0020(6) 0.0071(7) 0.0072(7)
C2 0.0551(18) 0.0370(13) 0.0280(13) -0.0072(10) -0.0016(13) -0.0006(13)
C14 0.0520(17) 0.0308(12) 0.0324(13) -0.0008(10) 0.0112(13) 0.0192(12)
O3 0.0269(8) 0.0277(8) 0.0224(8) -0.0022(6) -0.0024(7) -0.0058(7)
C3 0.0361(14) 0.0379(13) 0.0237(12) -0.0021(10) -0.0069(11) 0.0006(11)
C15 0.0179(11) 0.0193(9) 0.0192(10) -0.0016(8) 0.0013(9) -0.0023(8)
N5 0.0177(8) 0.0185(8) 0.0188(8) 0.0003(6) 0.0008(8) -0.0013(7)
C4 0.0285(12) 0.0328(11) 0.0174(10) 0.0009(8) 0.0000(10) -0.0024(10)
O4 0.0204(8) 0.0188(6) 0.0242(7) -0.0005(5) 0.0039(7) -0.0004(6)
C5 0.0281(13) 0.0379(12) 0.0271(12) -0.0006(10) -0.0012(11) -0.0033(11)
C16 0.0182(10) 0.0200(9) 0.0185(10) 0.0013(8) 0.0010(9) 0.0013(8)
C6 0.0339(14) 0.0481(15) 0.0339(14) 0.0053(11) -0.0001(12) 0.0094(13)
Cl6 0.0384(3) 0.0407(3) 0.0251(3) 0.0024(2) 0.0108(3) -0.0045(3)
C13 0.0267(12) 0.0174(9) 0.0240(11) -0.0015(8) -0.0013(10) 0.0015(8)
C7 0.0301(13) 0.0352(12) 0.0233(11) -0.0011(9) -0.0075(11) -0.0006(11)
C18 0.0276(12) 0.0193(9) 0.0268(11) 0.0022(8) 0.0057(10) -0.0042(9)
C29 0.0345(13) 0.0216(9) 0.0211(11) 0.0025(8) -0.0024(10) 0.0024(9)
C26 0.0199(11) 0.0192(9) 0.0210(11) 0.0010(8) -0.0029(9) 0.0024(8)
C17 0.0234(11) 0.0200(9) 0.0217(10) 0.0021(8) 0.0016(10) 0.0021(9)
C8 0.0291(13) 0.0270(10) 0.0227(11) 0.0029(9) -0.0030(10) 0.0044(10)
C12 0.0205(11) 0.0164(9) 0.0218(10) -0.0006(8) 0.0024(9) -0.0014(8)
C11 0.0251(11) 0.0186(9) 0.0184(9) 0.0009(8) 0.0012(9) -0.0038(9)
C22 0.0350(13) 0.0310(12) 0.0223(11) -0.0030(9) 0.0037(11) 0.0096(11)
C31 0.0219(11) 0.0271(10) 0.0279(12) -0.0001(9) 0.0022(10) 0.0006(9)
C21 0.0263(12) 0.0276(11) 0.0235(11) 0.0002(9) 0.0019(10) 0.0017(9)
C32 0.0254(12) 0.0272(10) 0.0234(11) 0.0040(9) -0.0015(10) 0.0013(9)
C9 0.0328(13) 0.0201(9) 0.0225(11) 0.0028(8) -0.0003(10) 0.0010(9)
C20 0.0226(11) 0.0194(9) 0.0201(10) 0.0011(8) -0.0013(9) 0.0026(8)
C19 0.0193(10) 0.0209(9) 0.0194(10) 0.0015(8) 0.0000(9) -0.0050(9)
C28 0.0235(11) 0.0222(9) 0.0249(11) 0.0013(8) 0.0012(10) 0.0039(9)
C27 0.0257(11) 0.0191(9) 0.0190(10) -0.0023(7) -0.0005(9) -0.0003(9)
C10 0.0226(11) 0.0215(10) 0.0344(13) 0.0047(9) 0.0038(10) -0.0044(9)
C25 0.0256(12) 0.0214(10) 0.0202(10) 0.0013(8) 0.0005(9) 0.0031(9)
C24 0.0387(14) 0.0194(10) 0.0278(12) 0.0036(8) 0.0025(11) 0.0012(10)
C30 0.0276(12) 0.0237(10) 0.0199(10) -0.0030(8) 0.0051(9) -0.0033(9)
C23 0.0455(15) 0.0189(9) 0.0256(11) 0.0006(9) 0.0009(12) 0.0081(10)

loop_
_atom_type_symbol
_atom_type_description
_atom_type_scat_dispersion_real
_atom_type_scat_dispersion_imag
_atom_type_scat_source
C C 0.0181 0.0091 'International Tables Vol C Tables 4.2.6.8 and 6.1.1.4'
H H 0.0000 0.0000 'International Tables Vol C Tables 4.2.6.8 and 6.1.1.4'
N N 0.0311 0.0180 'International Tables Vol C Tables 4.2.6.8 and 6.1.1.4'
O O 0.0492 0.0322 'International Tables Vol C Tables 4.2.6.8 and 6.1.1.4'
Cl Cl 0.3639 0.7018 'International Tables Vol C Tables 4.2.6.8 and 6.1.1.4'
Br Br -0.6763 1.2805 'International Tables Vol C Tables 4.2.6.8 and 6.1.1.4'

loop_
_geom_angle_atom_site_label_1
_geom_angle_atom_site_label_2
_geom_angle_atom_site_label_3
_geom_angle
C7 O1 C8 112.19(19)
C6 C1 C2 119.5(3)
C6 C1 H1 120.2
C2 C1 H1 120.2
C14 O2 C13 110.7(2)
C3 C2 C1 120.6(3)
C3 C2 H2 119.7
C1 C2 H2 119.7
O2 C14 H14A 109.5
O2 C14 H14B 109.5
H14A C14 H14B 109.5
O2 C14 H14C 109.5
H14A C14 H14C 109.5
H14B C14 H14C 109.5
C2 C3 C4 120.6(3)
C2 C3 H3 119.7
C4 C3 H3 119.7
N5 C15 C16 105.26(17)
N5 C15 C12 116.05(18)
C16 C15 C12 114.79(18)
N5 C15 H15 106.7
C16 C15 H15 106.7
C12 C15 H15 106.7
C26 N5 C19 123.71(18)
C26 N5 C15 117.67(18)
C19 N5 C15 118.57(17)
C5 C4 C3 118.7(2)
C5 C4 C7 122.4(2)
C3 C4 C7 118.9(2)
C20 O4 C16 105.44(16)
C6 C5 C4 120.3(2)
C6 C5 H5 119.8
C4 C5 H5 119.8
C17 C16 O4 112.53(19)
C17 C16 C15 128.4(2)
O4 C16 C15 118.97(18)
C1 C6 C5 120.3(3)
C1 C6 H6 119.9
C5 C6 H6 119.9
O2 C13 C12 112.28(17)
O2 C13 H13A 109.1
C12 C13 H13A 109.1
O2 C13 H13B 109.1
C12 C13 H13B 109.1
H13A C13 H13B 107.9
O1 C7 C4 110.5(2)
O1 C7 H7A 109.6
C4 C7 H7A 109.6
O1 C7 H7B 109.6
C4 C7 H7B 109.6
H7A C7 H7B 108.1
C17 C18 C19 108.49(17)
C17 C18 H18A 110.0
C19 C18 H18A 110.0
C17 C18 H18B 110.0
C19 C18 H18B 110.0
H18A C18 H18B 108.4
C30 C29 C28 118.9(2)
C30 C29 H29 120.6
C28 C29 H29 120.6
O3 C26 N5 122.9(2)
O3 C26 C27 118.30(19)
N5 C26 C27 118.84(19)
C16 C17 C25 106.0(2)
C16 C17 C18 122.2(2)
C25 C17 C18 131.8(2)
O1 C8 C9 108.31(19)
O1 C8 H8A 110.0
C9 C8 H8A 110.0
O1 C8 H8B 110.0
C9 C8 H8B 110.0
H8A C8 H8B 108.4
C13 C12 C10 105.56(17)
C13 C12 C11 112.03(19)
C10 C12 C11 110.97(19)
C13 C12 C15 110.28(18)
C10 C12 C15 106.39(18)
C11 C12 C15 111.32(17)
C9 C11 C12 116.13(17)
C9 C11 H11A 108.3
C12 C11 H11A 108.3
C9 C11 H11B 108.3
C12 C11 H11B 108.3
H11A C11 H11B 107.4
C23 C22 C21 121.2(2)
C23 C22 H22 119.4
C21 C22 H22 119.4
C32 C31 C30 119.1(2)
C32 C31 H31 120.5
C30 C31 H31 120.5
C20 C21 C22 115.7(2)
C20 C21 H21 122.1
C22 C21 H21 122.1
C31 C32 C27 120.6(2)
C31 C32 H32 119.7
C27 C32 H32 119.7
C8 C9 C11 111.92(18)
C8 C9 H9A 109.2
C11 C9 H9A 109.2
C8 C9 H9B 109.2
C11 C9 H9B 109.2
H9A C9 H9B 107.9
O4 C20 C21 125.2(2)
O4 C20 C25 110.06(19)
C21 C20 C25 124.7(2)
N5 C19 C18 111.71(19)
N5 C19 H19A 109.3
C18 C19 H19A 109.3
N5 C19 H19B 109.3
C18 C19 H19B 109.3
H19A C19 H19B 107.9
C29 C28 C27 120.8(2)
C29 C28 H28 119.6
C27 C28 H28 119.6
C28 C27 C32 119.0(2)
C28 C27 C26 120.3(2)
C32 C27 C26 120.25(19)
C12 C10 H10A 109.5
C12 C10 H10B 109.5
H10A C10 H10B 109.5
C12 C10 H10C 109.5
H10A C10 H10C 109.5
H10B C10 H10C 109.5
C20 C25 C24 118.2(2)
C20 C25 C17 105.95(19)
C24 C25 C17 135.9(2)
C23 C24 C25 118.1(2)
C23 C24 H24 121.0
C25 C24 H24 121.0
C29 C30 C31 121.6(2)
C29 C30 Cl6 119.55(18)
C31 C30 Cl6 118.86(19)
C22 C23 C24 122.1(2)
C22 C23 H23 118.9
C24 C23 H23 118.9

loop_
_geom_bond_atom_site_label_1
_geom_bond_atom_site_label_2
_geom_bond_distance
O1 C7 1.415(3)
O1 C8 1.427(3)
C1 C6 1.382(5)
C1 C2 1.380(5)
C1 H1 0.9300
O2 C14 1.416(3)
O2 C13 1.416(3)
C2 C3 1.380(4)
C2 H2 0.9300
C14 H14A 0.9600
C14 H14B 0.9600
C14 H14C 0.9600
O3 C26 1.232(3)
C3 C4 1.397(4)
C3 H3 0.9300
C15 N5 1.476(3)
C15 C16 1.499(3)
C15 C12 1.576(3)
C15 H15 0.9800
N5 C26 1.359(3)
N5 C19 1.470(3)
C4 C5 1.390(4)
C4 C7 1.505(4)
O4 C20 1.382(3)
O4 C16 1.384(3)
C5 C6 1.394(4)
C5 H5 0.9300
C16 C17 1.347(3)
C6 H6 0.9300
Cl6 C30 1.747(2)
C13 C12 1.535(3)
C13 H13A 0.9700
C13 H13B 0.9700
C7 H7A 0.9700
C7 H7B 0.9700
C18 C17 1.502(3)
C18 C19 1.527(3)
C18 H18A 0.9700
C18 H18B 0.9700
C29 C30 1.382(4)
C29 C28 1.388(3)
C29 H29 0.9300
C26 C27 1.508(3)
C17 C25 1.445(3)
C8 C9 1.521(3)
C8 H8A 0.9700
C8 H8B 0.9700
C12 C10 1.544(3)
C12 C11 1.539(3)
C11 C9 1.532(3)
C11 H11A 0.9700
C11 H11B 0.9700
C22 C23 1.392(4)
C22 C21 1.397(3)
C22 H22 0.9300
C31 C32 1.386(4)
C31 C30 1.381(3)
C31 H31 0.9300
C21 C20 1.381(3)
C21 H21 0.9300
C32 C27 1.393(4)
C32 H32 0.9300
C9 H9A 0.9700
C9 H9B 0.9700
C20 C25 1.399(3)
C19 H19A 0.9700
C19 H19B 0.9700
C28 C27 1.393(3)
C28 H28 0.9300
C10 H10A 0.9600
C10 H10B 0.9600
C10 H10C 0.9600
C25 C24 1.406(3)
C24 C23 1.383(4)
C24 H24 0.9300
C23 H23 0.9300

loop_
_geom_torsion_atom_site_label_1
_geom_torsion_atom_site_label_2
_geom_torsion_atom_site_label_3
_geom_torsion_atom_site_label_4
_geom_torsion
C6 C1 C2 C3 0.0(5)
C1 C2 C3 C4 0.2(4)
C16 C15 N5 C26 -137.23(19)
C12 C15 N5 C26 94.7(2)
C16 C15 N5 C19 40.1(2)
C12 C15 N5 C19 -88.0(2)
C2 C3 C4 C5 -0.2(4)
C2 C3 C4 C7 177.7(2)
C3 C4 C5 C6 0.2(4)
C7 C4 C5 C6 -177.7(2)
C20 O4 C16 C17 0.2(2)
C20 O4 C16 C15 -176.99(19)
N5 C15 C16 C17 -7.8(3)
C12 C15 C16 C17 121.1(3)
N5 C15 C16 O4 168.88(18)
C12 C15 C16 O4 -62.3(3)
C2 C1 C6 C5 -0.1(4)
C4 C5 C6 C1 0.0(4)
C14 O2 C13 C12 -175.1(2)
C8 O1 C7 C4 163.1(2)
C5 C4 C7 O1 10.0(3)
C3 C4 C7 O1 -167.8(2)
C19 N5 C26 O3 -177.8(2)
C15 N5 C26 O3 -0.6(3)
C19 N5 C26 C27 3.2(3)
C15 N5 C26 C27 -179.53(18)
O4 C16 C17 C25 -0.1(3)
C15 C16 C17 C25 176.8(2)
O4 C16 C17 C18 -179.6(2)
C15 C16 C17 C18 -2.7(4)
C19 C18 C17 C16 -15.6(3)
C19 C18 C17 C25 165.1(2)
C7 O1 C8 C9 -179.63(19)
O2 C13 C12 C10 -172.53(18)
O2 C13 C12 C11 -51.6(2)
O2 C13 C12 C15 72.9(2)
N5 C15 C12 C13 -51.0(2)
C16 C15 C12 C13 -174.30(19)
N5 C15 C12 C10 -165.04(18)
C16 C15 C12 C10 71.7(2)
N5 C15 C12 C11 73.9(2)
C16 C15 C12 C11 -49.3(3)
C13 C12 C11 C9 -66.9(3)
C10 C12 C11 C9 50.8(3)
C15 C12 C11 C9 169.09(19)
C23 C22 C21 C20 0.1(4)
C30 C31 C32 C27 1.6(3)
O1 C8 C9 C11 58.7(3)
C12 C11 C9 C8 -171.0(2)
C16 O4 C20 C21 178.4(2)
C16 O4 C20 C25 -0.2(2)
C22 C21 C20 O4 -179.8(2)
C22 C21 C20 C25 -1.4(4)
C26 N5 C19 C18 114.9(2)
C15 N5 C19 C18 -62.3(2)
C17 C18 C19 N5 44.1(2)
C30 C29 C28 C27 0.2(3)
C29 C28 C27 C32 0.7(3)
C29 C28 C27 C26 -171.8(2)
C31 C32 C27 C28 -1.6(3)
C31 C32 C27 C26 170.9(2)
O3 C26 C27 C28 73.5(3)
N5 C26 C27 C28 -107.5(2)
O3 C26 C27 C32 -98.9(3)
N5 C26 C27 C32 80.1(3)
O4 C20 C25 C24 -179.7(2)
C21 C20 C25 C24 1.7(4)
O4 C20 C25 C17 0.1(3)
C21 C20 C25 C17 -178.4(2)
C16 C17 C25 C20 0.0(3)
C18 C17 C25 C20 179.4(2)
C16 C17 C25 C24 179.8(3)
C18 C17 C25 C24 -0.7(5)
C20 C25 C24 C23 -0.6(4)
C17 C25 C24 C23 179.5(3)
C28 C29 C30 C31 -0.3(3)
C28 C29 C30 Cl6 178.39(18)
C32 C31 C30 C29 -0.6(3)
C32 C31 C30 Cl6 -179.29(18)
C21 C22 C23 C24 0.8(4)
C25 C24 C23 C22 -0.5(4)
